data_2224609
loop_
_publ_author_name
'Ma\/lecka, Magdalena'
'Cio\/lkowski, Micha\/l'
'Budzisz, El\.zbieta'

_publ_section_title 2-Methoxy-3-[(3,4,5-trimethoxyanilino)methylidene]-3,4-dihydro-2<i>H</i>-1-benzopyran-4-one
_journal_coeditor_code CV2678
_journal_issue 1
_journal_name_full 'Acta Crystallographica Section E'
_journal_page_first o246
_journal_paper_doi 10.1107/S1600536809054889
_journal_volume 66
_journal_year 2010
_chemical_formula_iupac 'C20 H21 N O6'
_chemical_formula_moiety 'C20 H21 N O6'
_chemical_formula_sum 'C20 H21 N O6'
_chemical_formula_weight 371.38
_chemical_melting_point 408.2
_chemical_name_systematic
;
2-Methoxy-3-[(3,4,5-trimethoxyanilino)methylidene]-3,4-dihydro-
2<i>H</i>-1-benzopyran-4-one
;
_space_group_IT_number 14
_symmetry_cell_setting monoclinic
_symmetry_space_group_name_Hall '-P 2ybc'
_symmetry_space_group_name_H-M 'P 1 21/c 1'
_atom_sites_solution_hydrogens geom
_atom_sites_solution_primary direct
_atom_sites_solution_secondary difmap
_audit_creation_method SHELXL-97
_cell_angle_alpha 90.00
_cell_angle_beta 94.533(5)
_cell_angle_gamma 90.00
_cell_formula_units_Z 4
_cell_length_a 11.6145(6)
_cell_length_b 20.8689(9)
_cell_length_c 7.3728(5)
_cell_measurement_reflns_used 4015
_cell_measurement_temperature 100(2)
_cell_measurement_theta_max 62.5859
_cell_measurement_theta_min 3.8190
_cell_volume 1781.44(17)
_computing_cell_refinement
;
CrysAlis RED (Oxford Diffraction, 2009)
;
_computing_data_collection
;
CrysAlis CCD (Oxford Diffraction, 2009)
;
_computing_data_reduction
;
CrysAlis RED (Oxford Diffraction, 2009)
;
_computing_molecular_graphics 'PLATON (Spek, 2009)'
_computing_publication_material 'PLATON (Spek, 2009)'
_computing_structure_refinement 'SHELXL97 (Sheldrick, 2008)'
_computing_structure_solution 'SHELXS97 (Sheldrick, 2008)'
_diffrn_ambient_temperature 100(2)
_diffrn_measured_fraction_theta_full 0.997
_diffrn_measured_fraction_theta_max 0.997
_diffrn_measurement_device_type 'Oxford Diffraction Gemini E Ultra'
_diffrn_measurement_method \w
_diffrn_radiation_monochromator graphite
_diffrn_radiation_source 'fine-focus sealed tube'
_diffrn_radiation_type CuK\a
_diffrn_radiation_wavelength 1.54184
_diffrn_reflns_av_R_equivalents 0.0236
_diffrn_reflns_av_sigmaI/netI 0.0237
_diffrn_reflns_limit_h_max 12
_diffrn_reflns_limit_h_min -13
_diffrn_reflns_limit_k_max 24
_diffrn_reflns_limit_k_min -23
_diffrn_reflns_limit_l_max 8
_diffrn_reflns_limit_l_min -8
_diffrn_reflns_number 7511
_diffrn_reflns_theta_full 62.72
_diffrn_reflns_theta_max 62.72
_diffrn_reflns_theta_min 3.82
_diffrn_standards_decay_% 0
_diffrn_standards_interval_count 0
_diffrn_standards_interval_time 0
_diffrn_standards_number 0
_exptl_absorpt_coefficient_mu 0.855
_exptl_absorpt_correction_T_max 1.00000
_exptl_absorpt_correction_T_min 0.84431
_exptl_absorpt_correction_type multi-scan
_exptl_absorpt_process_details '(CrysAlis RED; Oxford Diffraction, 2009)'
_exptl_crystal_colour 'light yellow'
_exptl_crystal_density_diffrn 1.385
_exptl_crystal_density_method 'not measured'
_exptl_crystal_description needle
_exptl_crystal_F_000 784
_exptl_crystal_size_max 0.2
_exptl_crystal_size_mid 0.05
_exptl_crystal_size_min 0.03
_refine_diff_density_max 0.382
_refine_diff_density_min -0.220
_refine_ls_extinction_method none
_refine_ls_goodness_of_fit_ref 1.048
_refine_ls_hydrogen_treatment constr
_refine_ls_matrix_type full
_refine_ls_number_parameters 248
_refine_ls_number_reflns 2862
_refine_ls_number_restraints 0
_refine_ls_restrained_S_all 1.048
_refine_ls_R_factor_all 0.0468
_refine_ls_R_factor_gt 0.0370
_refine_ls_shift/su_max 0.001
_refine_ls_shift/su_mean 0.000
_refine_ls_structure_factor_coef Fsqd
_refine_ls_weighting_details 'calc w=1/[\s^2^(Fo^2^)+(0.0639P)^2^+0.2369P] where P=(Fo^2^+2Fc^2^)/3'
_refine_ls_weighting_scheme calc
_refine_ls_wR_factor_gt 0.0968
_refine_ls_wR_factor_ref 0.1011
_reflns_number_gt 2344
_reflns_number_total 2862
_reflns_threshold_expression I>2sigma(I)
_cod_data_source_file cv2678.cif
_cod_data_source_block I
_cod_original_sg_symbol_H-M 'P 21/c'
_cod_database_code 2224609
_cod_database_fobs_code 2224609

loop_
_symmetry_equiv_pos_as_xyz
'x, y, z'
'-x, y+1/2, -z+1/2'
'-x, -y, -z'
'x, -y-1/2, z-1/2'

loop_
_atom_site_type_symbol
_atom_site_label
_atom_site_fract_x
_atom_site_fract_y
_atom_site_fract_z
_atom_site_U_iso_or_equiv
_atom_site_adp_type
_atom_site_calc_flag
_atom_site_refinement_flags
_atom_site_occupancy
_atom_site_disorder_assembly
_atom_site_disorder_group
O O1 1.23908(9) 0.33541(5) 0.31295(15) 0.0255(3) Uani d . 1 . .
O O4 0.95775(10) 0.38347(5) 0.58323(17) 0.0289(3) Uani d . 1 . .
O O2 1.09596(10) 0.35060(5) 0.07967(15) 0.0260(3) Uani d . 1 . .
O O5 0.47817(9) 0.21086(5) 0.59973(16) 0.0249(3) Uani d . 1 . .
O O6 0.53215(9) 0.08807(5) 0.56606(15) 0.0238(3) Uani d . 1 . .
O O7 0.74024(10) 0.05173(5) 0.46838(16) 0.0244(3) Uani d . 1 . .
C C2 1.12917(14) 0.31326(8) 0.2334(2) 0.0235(4) Uani d . 1 . .
H H2 1.1368 0.2676 0.1952 0.028 Uiso calc R 1 . .
C C3 1.03717(14) 0.31789(7) 0.3633(2) 0.0210(3) Uani d . 1 . .
C C4 1.03657(14) 0.37260(8) 0.4811(2) 0.0222(4) Uani d . 1 . .
C C5 1.14364(15) 0.47322(8) 0.5741(2) 0.0275(4) Uani d . 1 . .
H H5 1.0785 0.4873 0.6335 0.033 Uiso calc R 1 . .
C C6 1.24169(16) 0.51097(8) 0.5790(2) 0.0310(4) Uani d . 1 . .
H H6 1.2445 0.5507 0.6421 0.037 Uiso calc R 1 . .
C C7 1.33615(15) 0.49006(8) 0.4906(2) 0.0316(4) Uani d . 1 . .
H H7 1.4031 0.5163 0.4924 0.038 Uiso calc R 1 . .
C C8 1.33492(15) 0.43197(8) 0.3999(2) 0.0285(4) Uani d . 1 . .
H H8 1.4003 0.4181 0.3407 0.034 Uiso calc R 1 . .
C C9 1.13951(14) 0.41457(8) 0.4826(2) 0.0226(4) Uani d . 1 . .
C C10 1.23612(14) 0.39430(8) 0.3972(2) 0.0239(4) Uani d . 1 . .
C C31 0.95368(14) 0.27129(7) 0.3632(2) 0.0205(3) Uani d . 1 . .
H H31 0.9631 0.2339 0.2922 0.025 Uiso calc R 1 . .
N N1 0.86037(11) 0.27528(6) 0.45664(18) 0.0204(3) Uani d . 1 . .
H H1 0.8488 0.3121 0.5103 0.025 Uiso calc R 1 . .
C C33 0.77785(14) 0.22652(7) 0.4788(2) 0.0189(3) Uani d . 1 . .
C C34 0.66962(14) 0.24532(7) 0.5266(2) 0.0201(3) Uani d . 1 . .
H H34 0.6521 0.2894 0.5404 0.024 Uiso calc R 1 . .
C C35 0.58738(13) 0.19877(7) 0.5540(2) 0.0197(3) Uani d . 1 . .
C C36 0.61350(14) 0.13378(7) 0.5328(2) 0.0209(3) Uani d . 1 . .
C C37 0.72250(14) 0.11622(7) 0.4839(2) 0.0202(3) Uani d . 1 . .
C C38 0.80637(14) 0.16237(7) 0.4574(2) 0.0198(3) Uani d . 1 . .
H H38 0.8810 0.1503 0.4257 0.024 Uiso calc R 1 . .
C C12 0.44405(15) 0.27643(8) 0.6067(2) 0.0270(4) Uani d . 1 . .
H H12A 0.4956 0.2992 0.6964 0.041 Uiso calc R 1 . .
H H12B 0.3645 0.2791 0.6417 0.041 Uiso calc R 1 . .
H H12C 0.4486 0.2960 0.4867 0.041 Uiso calc R 1 . .
C C13 0.46540(14) 0.06810(8) 0.4033(2) 0.0268(4) Uani d . 1 . .
H H13A 0.4261 0.1053 0.3458 0.040 Uiso calc R 1 . .
H H13B 0.4079 0.0364 0.4343 0.040 Uiso calc R 1 . .
H H13C 0.5167 0.0490 0.3188 0.040 Uiso calc R 1 . .
C C14 0.85363(14) 0.03145(8) 0.4304(2) 0.0270(4) Uani d . 1 . .
H H14A 0.8719 0.0485 0.3122 0.040 Uiso calc R 1 . .
H H14B 0.8565 -0.0155 0.4275 0.040 Uiso calc R 1 . .
H H14C 0.9101 0.0474 0.5255 0.040 Uiso calc R 1 . .
C C11 1.18116(17) 0.35023(9) -0.0509(2) 0.0344(4) Uani d . 1 . .
H H11A 1.2485 0.3752 -0.0039 0.052 Uiso calc R 1 . .
H H11B 1.1484 0.3693 -0.1651 0.052 Uiso calc R 1 . .
H H11C 1.2047 0.3060 -0.0731 0.052 Uiso calc R 1 . .

loop_
_atom_site_aniso_label
_atom_site_aniso_U_11
_atom_site_aniso_U_22
_atom_site_aniso_U_33
_atom_site_aniso_U_12
_atom_site_aniso_U_13
_atom_site_aniso_U_23
O1 0.0172(6) 0.0308(6) 0.0284(6) -0.0008(5) 0.0019(5) -0.0014(5)
O4 0.0269(7) 0.0251(6) 0.0361(7) -0.0055(5) 0.0123(6) -0.0058(5)
O2 0.0259(6) 0.0284(6) 0.0240(6) -0.0016(5) 0.0044(5) 0.0024(5)
O5 0.0189(6) 0.0225(6) 0.0343(7) 0.0013(4) 0.0078(5) -0.0024(5)
O6 0.0221(6) 0.0213(6) 0.0285(6) -0.0054(4) 0.0056(5) 0.0009(5)
O7 0.0229(6) 0.0163(5) 0.0349(7) 0.0006(4) 0.0080(5) 0.0002(5)
C2 0.0197(8) 0.0256(8) 0.0253(9) -0.0017(6) 0.0021(7) 0.0022(7)
C3 0.0188(8) 0.0237(8) 0.0204(8) -0.0001(6) 0.0013(6) 0.0012(6)
C4 0.0198(8) 0.0234(8) 0.0234(8) -0.0014(6) 0.0028(7) 0.0037(7)
C5 0.0277(10) 0.0290(9) 0.0260(9) -0.0047(7) 0.0037(7) 0.0025(7)
C6 0.0344(10) 0.0290(9) 0.0288(9) -0.0099(7) -0.0031(8) 0.0020(7)
C7 0.0222(9) 0.0375(10) 0.0343(10) -0.0095(7) -0.0037(8) 0.0096(8)
C8 0.0179(9) 0.0379(10) 0.0294(9) -0.0026(7) 0.0003(7) 0.0062(8)
C9 0.0214(9) 0.0266(8) 0.0196(8) -0.0038(6) 0.0003(6) 0.0032(6)
C10 0.0215(9) 0.0286(8) 0.0210(8) -0.0010(7) -0.0016(7) 0.0059(7)
C31 0.0209(8) 0.0227(8) 0.0178(7) -0.0009(6) 0.0004(6) 0.0004(6)
N1 0.0188(7) 0.0194(6) 0.0233(7) -0.0031(5) 0.0023(6) -0.0007(5)
C33 0.0189(8) 0.0215(8) 0.0162(7) -0.0031(6) 0.0001(6) 0.0009(6)
C34 0.0212(9) 0.0187(7) 0.0204(8) -0.0008(6) 0.0009(6) -0.0008(6)
C35 0.0174(8) 0.0228(8) 0.0189(8) 0.0012(6) 0.0024(6) -0.0007(6)
C36 0.0199(8) 0.0218(8) 0.0209(8) -0.0033(6) 0.0025(6) 0.0014(6)
C37 0.0223(8) 0.0186(7) 0.0198(8) 0.0005(6) 0.0025(6) -0.0001(6)
C38 0.0172(8) 0.0223(8) 0.0201(8) 0.0004(6) 0.0033(6) 0.0008(6)
C12 0.0229(9) 0.0250(8) 0.0333(9) 0.0057(7) 0.0036(7) -0.0035(7)
C13 0.0213(9) 0.0224(8) 0.0365(10) -0.0035(6) 0.0009(7) 0.0008(7)
C14 0.0238(9) 0.0216(8) 0.0364(10) 0.0042(6) 0.0085(8) 0.0000(7)
C11 0.0363(11) 0.0399(10) 0.0284(9) -0.0068(8) 0.0118(8) -0.0006(8)

loop_
_atom_type_symbol
_atom_type_description
_atom_type_scat_dispersion_real
_atom_type_scat_dispersion_imag
_atom_type_scat_source
C C 0.0181 0.0091 'International Tables Vol C Tables 4.2.6.8 and 6.1.1.4'
H H 0.0000 0.0000 'International Tables Vol C Tables 4.2.6.8 and 6.1.1.4'
O O 0.0492 0.0322 'International Tables Vol C Tables 4.2.6.8 and 6.1.1.4'
N N 0.0311 0.0180 'International Tables Vol C Tables 4.2.6.8 and 6.1.1.4'

loop_
_geom_angle_atom_site_label_1
_geom_angle_atom_site_label_2
_geom_angle_atom_site_label_3
_geom_angle_site_symmetry_1
_geom_angle_site_symmetry_3
_geom_angle
_geom_angle_publ_flag
C10 O1 C2 . . 114.66(12) ?
C2 O2 C11 . . 112.27(13) ?
C35 O5 C12 . . 116.97(12) ?
C36 O6 C13 . . 112.60(12) ?
C37 O7 C14 . . 117.01(12) ?
O2 C2 O1 . . 109.21(12) ?
O2 C2 C3 . . 108.48(13) ?
O1 C2 C3 . . 112.02(13) ?
O2 C2 H2 . . 109.0 ?
O1 C2 H2 . . 109.0 ?
C3 C2 H2 . . 109.0 ?
C31 C3 C4 . . 121.76(15) ?
C31 C3 C2 . . 119.67(14) ?
C4 C3 C2 . . 118.53(14) ?
O4 C4 C3 . . 123.18(14) ?
O4 C4 C9 . . 121.12(15) ?
C3 C4 C9 . . 115.62(14) ?
C6 C5 C9 . . 120.58(17) ?
C6 C5 H5 . . 119.7 ?
C9 C5 H5 . . 119.7 ?
C5 C6 C7 . . 119.20(17) ?
C5 C6 H6 . . 120.4 ?
C7 C6 H6 . . 120.4 ?
C8 C7 C6 . . 121.54(16) ?
C8 C7 H7 . . 119.2 ?
C6 C7 H7 . . 119.2 ?
C7 C8 C10 . . 118.64(16) ?
C7 C8 H8 . . 120.7 ?
C10 C8 H8 . . 120.7 ?
C10 C9 C5 . . 119.05(15) ?
C10 C9 C4 . . 119.66(15) ?
C5 C9 C4 . . 121.24(15) ?
O1 C10 C8 . . 117.42(15) ?
O1 C10 C9 . . 121.56(14) ?
C8 C10 C9 . . 120.98(16) ?
N1 C31 C3 . . 123.98(15) ?
N1 C31 H31 . . 118.0 ?
C3 C31 H31 . . 118.0 ?
C31 N1 C33 . . 126.91(13) ?
C31 N1 H1 . . 116.5 ?
C33 N1 H1 . . 116.5 ?
C34 C33 C38 . . 121.93(14) ?
C34 C33 N1 . . 117.44(13) ?
C38 C33 N1 . . 120.61(14) ?
C35 C34 C33 . . 119.10(14) ?
C35 C34 H34 . . 120.4 ?
C33 C34 H34 . . 120.4 ?
O5 C35 C34 . . 124.86(14) ?
O5 C35 C36 . . 114.91(13) ?
C34 C35 C36 . . 120.23(15) ?
O6 C36 C37 . . 120.92(14) ?
O6 C36 C35 . . 119.52(14) ?
C37 C36 C35 . . 119.53(14) ?
O7 C37 C36 . . 115.26(14) ?
O7 C37 C38 . . 123.80(14) ?
C36 C37 C38 . . 120.93(14) ?
C33 C38 C37 . . 118.27(15) ?
C33 C38 H38 . . 120.9 ?
C37 C38 H38 . . 120.9 ?
O5 C12 H12A . . 109.5 ?
O5 C12 H12B . . 109.5 ?
H12A C12 H12B . . 109.5 ?
O5 C12 H12C . . 109.5 ?
H12A C12 H12C . . 109.5 ?
H12B C12 H12C . . 109.5 ?
O6 C13 H13A . . 109.5 ?
O6 C13 H13B . . 109.5 ?
H13A C13 H13B . . 109.5 ?
O6 C13 H13C . . 109.5 ?
H13A C13 H13C . . 109.5 ?
H13B C13 H13C . . 109.5 ?
O7 C14 H14A . . 109.5 ?
O7 C14 H14B . . 109.5 ?
H14A C14 H14B . . 109.5 ?
O7 C14 H14C . . 109.5 ?
H14A C14 H14C . . 109.5 ?
H14B C14 H14C . . 109.5 ?
O2 C11 H11A . . 109.5 ?
O2 C11 H11B . . 109.5 ?
H11A C11 H11B . . 109.5 ?
O2 C11 H11C . . 109.5 ?
H11A C11 H11C . . 109.5 ?
H11B C11 H11C . . 109.5 ?

loop_
_geom_bond_atom_site_label_1
_geom_bond_atom_site_label_2
_geom_bond_site_symmetry_2
_geom_bond_distance
_geom_bond_publ_flag
O1 C10 . 1.379(2) ?
O1 C2 . 1.438(2) ?
O4 C4 . 1.251(2) ?
O2 C2 . 1.4042(19) ?
O2 C11 . 1.434(2) ?
O5 C35 . 1.3614(19) ?
O5 C12 . 1.4267(19) ?
O6 C36 . 1.3781(19) ?
O6 C13 . 1.438(2) ?
O7 C37 . 1.3677(18) ?
O7 C14 . 1.4318(19) ?
C2 C3 . 1.493(2) ?
C2 H2 . 1.0000 ?
C3 C31 . 1.373(2) ?
C3 C4 . 1.435(2) ?
C4 C9 . 1.481(2) ?
C5 C6 . 1.383(2) ?
C5 C9 . 1.397(2) ?
C5 H5 . 0.9500 ?
C6 C7 . 1.390(3) ?
C6 H6 . 0.9500 ?
C7 C8 . 1.384(3) ?
C7 H7 . 0.9500 ?
C8 C10 . 1.390(2) ?
C8 H8 . 0.9500 ?
C9 C10 . 1.395(2) ?
C31 N1 . 1.332(2) ?
C31 H31 . 0.9500 ?
N1 C33 . 1.416(2) ?
N1 H1 . 0.8800 ?
C33 C34 . 1.389(2) ?
C33 C38 . 1.391(2) ?
C34 C35 . 1.388(2) ?
C34 H34 . 0.9500 ?
C35 C36 . 1.401(2) ?
C36 C37 . 1.393(2) ?
C37 C38 . 1.394(2) ?
C38 H38 . 0.9500 ?
C12 H12A . 0.9800 ?
C12 H12B . 0.9800 ?
C12 H12C . 0.9800 ?
C13 H13A . 0.9800 ?
C13 H13B . 0.9800 ?
C13 H13C . 0.9800 ?
C14 H14A . 0.9800 ?
C14 H14B . 0.9800 ?
C14 H14C . 0.9800 ?
C11 H11A . 0.9800 ?
C11 H11B . 0.9800 ?
C11 H11C . 0.9800 ?

loop_
_geom_hbond_atom_site_label_D
_geom_hbond_atom_site_label_H
_geom_hbond_atom_site_label_A
_geom_hbond_site_symmetry_A
_geom_hbond_distance_DH
_geom_hbond_distance_HA
_geom_hbond_distance_DA
_geom_hbond_angle_DHA
_geom_hbond_publ_flag
N1 H1 O4 . 0.88 2.00 2.661(2) 131 y
C14 H14A O4 4_565 0.98 2.48 3.414(2) 160 y
